data_7023518
loop_
_publ_author_name
'Yenilmez \,Cift\,ci, G\"on\"ul'
'Senkuytu, Elif'
'Durmu\,s, Mahmut'
'Yuksel, Fatma'
'K\?il\?i\,c, Adem'

_publ_section_title
;
 Fluorenylidene bridged cyclotriphosphazenes: 'turn-off' fluorescence
 probe for Cu(2+) and Fe(3+) ions.
;
_journal_issue 41
_journal_name_full 'Dalton transactions (Cambridge, England : 2003)'
_journal_page_first 14916
_journal_page_last 14926
_journal_paper_doi 10.1039/c3dt51426a
_journal_volume 42
_journal_year 2013
_chemical_formula_sum 'C31 H22 Cl10 N6 O2 P6'
_chemical_formula_weight 1050.87
_space_group_crystal_system triclinic
_space_group_IT_number 2
_space_group_name_Hall '-P 1'
_space_group_name_H-M_alt 'P -1'
_symmetry_space_group_name_Hall '-P 1'
_symmetry_space_group_name_H-M 'P -1'
_atom_sites_solution_hydrogens geom
_atom_sites_solution_primary direct
_atom_sites_solution_secondary difmap
_audit_creation_method SHELXL-97
_cell_angle_alpha 85.171(3)
_cell_angle_beta 81.964(3)
_cell_angle_gamma 81.352(3)
_cell_formula_units_Z 2
_cell_length_a 8.7833(7)
_cell_length_b 11.6993(9)
_cell_length_c 20.9805(17)
_cell_measurement_reflns_used 9909
_cell_measurement_temperature 120.(2)
_cell_measurement_theta_max 28.2458
_cell_measurement_theta_min 2.7245
_cell_volume 2106.1(3)
_computing_cell_refinement 'SAINT V7.66A (Bruker AXS, 2009)'
_computing_data_collection 'Bruker APEX2'
_computing_data_reduction 'SAINT V7.66A (Bruker AXS, 2009)'
_computing_molecular_graphics 'Bruker SHELXTL'
_computing_publication_material 'Bruker SHELXTL'
_computing_structure_refinement 'SHELXL-97 (Sheldrick, 2008)'
_computing_structure_solution 'SHELXS-97 (Sheldrick, 2008)'
_diffrn_ambient_temperature 120.(2)
_diffrn_detector_area_resol_mean 8.3333
_diffrn_measured_fraction_theta_full 0.998
_diffrn_measured_fraction_theta_max 0.998
_diffrn_measurement_device_type 'Bruker APEX-II CCD'
_diffrn_measurement_method '\f and \w scans'
_diffrn_radiation_monochromator graphite
_diffrn_radiation_type MoK\a
_diffrn_radiation_wavelength 0.71073
_diffrn_reflns_av_R_equivalents 0.0264
_diffrn_reflns_av_sigmaI/netI 0.0260
_diffrn_reflns_limit_h_max 11
_diffrn_reflns_limit_h_min -11
_diffrn_reflns_limit_k_max 14
_diffrn_reflns_limit_k_min -14
_diffrn_reflns_limit_l_max 25
_diffrn_reflns_limit_l_min -26
_diffrn_reflns_number 34709
_diffrn_reflns_theta_full 27.10
_diffrn_reflns_theta_max 27.10
_diffrn_reflns_theta_min 0.98
_diffrn_source 'sealed tube'
_exptl_absorpt_coefficient_mu 0.930
_exptl_absorpt_correction_T_max 0.95
_exptl_absorpt_correction_T_min 0.85
_exptl_absorpt_correction_type multi-scan
_exptl_absorpt_process_details 'SADABS V2008/1 (Bruker AXS)'
_exptl_crystal_colour colourless
_exptl_crystal_density_diffrn 1.657
_exptl_crystal_density_method 'not measured'
_exptl_crystal_description block
_exptl_crystal_F_000 1052
_exptl_crystal_size_max 0.180
_exptl_crystal_size_mid 0.120
_exptl_crystal_size_min 0.060
_refine_diff_density_max 0.358
_refine_diff_density_min -0.505
_refine_ls_extinction_method none
_refine_ls_goodness_of_fit_ref 1.017
_refine_ls_hydrogen_treatment constr
_refine_ls_matrix_type full
_refine_ls_number_parameters 496
_refine_ls_number_reflns 9269
_refine_ls_number_restraints 0
_refine_ls_restrained_S_all 1.017
_refine_ls_R_factor_all 0.0307
_refine_ls_R_factor_gt 0.0266
_refine_ls_shift/su_max 0.002
_refine_ls_shift/su_mean 0.000
_refine_ls_structure_factor_coef Fsqd
_refine_ls_weighting_details 'calc w=1/[\s^2^(Fo^2^)+(0.0289P)^2^+1.5128P] where P=(Fo^2^+2Fc^2^)/3'
_refine_ls_weighting_scheme calc
_refine_ls_wR_factor_gt 0.0666
_refine_ls_wR_factor_ref 0.0694
_reflns_number_gt 8363
_reflns_number_total 9269
_reflns_threshold_expression >2sigma(I)
_cod_data_source_file c3dt51426a.txt
_cod_data_source_block CCDC_920133_GYOL4
_cod_database_code 7023518

loop_
_space_group_symop_operation_xyz
'x, y, z'
'-x, -y, -z'

loop_
_atom_site_type_symbol
_atom_site_label
_atom_site_fract_x
_atom_site_fract_y
_atom_site_fract_z
_atom_site_U_iso_or_equiv
_atom_site_adp_type
_atom_site_calc_flag
_atom_site_refinement_flags
_atom_site_occupancy
P P1 0.23589(5) 0.70904(4) 0.53032(2) 0.01927(9) Uani d . 1
P P2 -0.07080(5) 0.80749(4) 0.55121(2) 0.02097(9) Uani d . 1
P P3 0.04342(5) 0.70893(4) 0.43727(2) 0.01957(9) Uani d . 1
P P4 0.81660(4) 0.91511(3) 0.94304(2) 0.01512(8) Uani d . 1
P P5 1.05631(5) 0.89797(4) 0.84161(2) 0.02142(9) Uani d . 1
P P6 1.04169(5) 0.72266(3) 0.93707(2) 0.01880(9) Uani d . 1
N N1 0.09420(18) 0.77580(14) 0.57426(7) 0.0293(3) Uani d . 1
N N2 -0.08972(16) 0.78588(13) 0.47988(7) 0.0262(3) Uani d . 1
N N3 0.20474(17) 0.67322(13) 0.46311(7) 0.0262(3) Uani d . 1
N N4 0.90198(16) 0.96498(11) 0.87699(7) 0.0201(3) Uani d . 1
N N5 1.13119(17) 0.78012(12) 0.87446(8) 0.0270(3) Uani d . 1
N N6 0.89790(15) 0.79802(11) 0.97439(7) 0.0180(3) Uani d . 1
O O1 0.30744(13) 0.59407(9) 0.56597(6) 0.0210(2) Uani d . 1
O O2 0.64091(12) 0.90585(9) 0.93722(6) 0.0188(2) Uani d . 1
Cl Cl1 0.40890(6) 0.80448(4) 0.51698(3) 0.03922(12) Uani d . 1
Cl Cl2 -0.15099(6) 0.97186(4) 0.56696(2) 0.03431(11) Uani d . 1
Cl Cl3 -0.22293(6) 0.72510(4) 0.61159(2) 0.03534(11) Uani d . 1
Cl Cl4 0.07611(5) 0.78804(4) 0.34990(2) 0.02693(9) Uani d . 1
Cl Cl5 -0.03604(7) 0.56637(4) 0.41807(3) 0.03975(12) Uani d . 1
Cl Cl6 0.77835(4) 1.03709(3) 1.00593(2) 0.02063(8) Uani d . 1
Cl Cl7 1.01834(6) 0.87167(5) 0.75235(2) 0.04196(13) Uani d . 1
Cl Cl8 1.21792(5) 1.00248(4) 0.82191(2) 0.03354(11) Uani d . 1
Cl Cl9 1.19233(5) 0.66434(3) 0.99884(2) 0.02864(10) Uani d . 1
Cl Cl10 0.97759(5) 0.57602(3) 0.91447(2) 0.02974(10) Uani d . 1
C C1 0.38028(18) 0.58486(13) 0.62219(8) 0.0168(3) Uani d . 1
C C2 0.51554(18) 0.50810(14) 0.62227(8) 0.0205(3) Uani d . 1
H H2 0.5586 0.4682 0.5849 0.025 Uiso calc R 1
C C3 0.58779(18) 0.48989(13) 0.67739(8) 0.0188(3) Uani d . 1
H H3 0.6812 0.4371 0.6776 0.023 Uiso calc R 1
C C4 0.52623(17) 0.54755(12) 0.73283(8) 0.0148(3) Uani d . 1
C C5 0.38950(19) 0.62519(14) 0.73089(8) 0.0213(3) Uani d . 1
H H5 0.3463 0.666 0.768 0.026 Uiso calc R 1
C C6 0.31523(19) 0.64412(14) 0.67594(8) 0.0219(3) Uani d . 1
H H6 0.2217 0.6967 0.6753 0.026 Uiso calc R 1
C C7 0.59710(17) 0.51840(12) 0.79587(7) 0.0144(3) Uani d . 1
C C8 0.51715(17) 0.42106(12) 0.83421(7) 0.0152(3) Uani d . 1
C C9 0.36102(18) 0.42154(14) 0.85672(8) 0.0200(3) Uani d . 1
H H9 0.2881 0.4889 0.8504 0.024 Uiso calc R 1
C C10 0.3130(2) 0.32101(15) 0.88887(8) 0.0243(4) Uani d . 1
H H10 0.2067 0.3205 0.9054 0.029 Uiso calc R 1
C C11 0.4189(2) 0.22185(15) 0.89688(8) 0.0256(4) Uani d . 1
H H11 0.3838 0.1537 0.9178 0.031 Uiso calc R 1
C C12 0.5758(2) 0.22096(14) 0.87463(8) 0.0227(3) Uani d . 1
H H12 0.6483 0.1532 0.8806 0.027 Uiso calc R 1
C C13 0.62427(18) 0.32167(13) 0.84339(8) 0.0166(3) Uani d . 1
C C14 0.77925(18) 0.34592(13) 0.81493(8) 0.0169(3) Uani d . 1
C C15 0.92274(19) 0.27592(14) 0.81390(8) 0.0225(3) Uani d . 1
H H15 0.9308 0.1995 0.8337 0.027 Uiso calc R 1
C C16 1.05349(19) 0.32085(16) 0.78324(9) 0.0265(4) Uani d . 1
H H16 1.1523 0.2744 0.7817 0.032 Uiso calc R 1
C C17 1.04167(19) 0.43266(16) 0.75476(9) 0.0259(4) Uani d . 1
H H17 1.1326 0.4617 0.734 0.031 Uiso calc R 1
C C18 0.89793(19) 0.50345(15) 0.75616(8) 0.0220(3) Uani d . 1
H H18 0.8905 0.5802 0.737 0.026 Uiso calc R 1
C C19 0.76660(17) 0.45875(13) 0.78626(8) 0.0160(3) Uani d . 1
C C20 0.59118(17) 0.62485(12) 0.83452(8) 0.0163(3) Uani d . 1
C C21 0.6226(2) 0.72971(14) 0.80228(9) 0.0262(4) Uani d . 1
H H21 0.6346 0.737 0.7565 0.031 Uiso calc R 1
C C22 0.6365(2) 0.82378(14) 0.83647(9) 0.0263(4) Uani d . 1
H H22 0.6581 0.895 0.8144 0.032 Uiso calc R 1
C C23 0.61858(17) 0.81172(13) 0.90234(8) 0.0181(3) Uani d . 1
C C24 0.58288(18) 0.71074(14) 0.93628(8) 0.0205(3) Uani d . 1
H H24 0.5687 0.7049 0.9821 0.025 Uiso calc R 1
C C25 0.56834(18) 0.61758(13) 0.90132(8) 0.0181(3) Uani d . 1
H H25 0.5423 0.5478 0.9238 0.022 Uiso calc R 1
C C26 0.5499(3) 1.0081(2) 0.34763(12) 0.0497(6) Uani d . 1
H H26 0.5555 1.0797 0.3648 0.06 Uiso calc R 1
C C27 0.4447(3) 1.00186(18) 0.30587(10) 0.0434(5) Uani d . 1
H H27 0.3762 1.0693 0.2949 0.052 Uiso calc R 1
C C28 0.4374(3) 0.89954(18) 0.27987(11) 0.0398(5) Uani d . 1
H H28 0.3651 0.8966 0.2506 0.048 Uiso calc R 1
C C29 0.5345(3) 0.80139(18) 0.29611(13) 0.0459(6) Uani d . 1
H H29 0.5303 0.7303 0.2781 0.055 Uiso calc R 1
C C30 0.6389(3) 0.8072(2) 0.33910(14) 0.0608(7) Uani d . 1
H H30 0.7055 0.7395 0.3511 0.073 Uiso calc R 1
C C31 0.6465(3) 0.9107(3) 0.36447(14) 0.0604(7) Uani d . 1
H H31 0.7188 0.9144 0.3937 0.072 Uiso calc R 1

loop_
_atom_site_aniso_label
_atom_site_aniso_U_11
_atom_site_aniso_U_22
_atom_site_aniso_U_33
_atom_site_aniso_U_12
_atom_site_aniso_U_13
_atom_site_aniso_U_23
P1 0.02009(19) 0.0219(2) 0.0158(2) 0.00307(15) -0.00678(15) -0.00435(16)
P2 0.0227(2) 0.02029(19) 0.0167(2) 0.00565(15) -0.00148(16) -0.00037(15)
P3 0.0230(2) 0.0219(2) 0.0142(2) 0.00030(16) -0.00724(16) -0.00172(15)
P4 0.01532(18) 0.01289(17) 0.0172(2) -0.00060(13) -0.00207(14) -0.00366(14)
P5 0.0224(2) 0.01982(19) 0.0192(2) 0.00126(15) 0.00234(16) -0.00101(16)
P6 0.01609(18) 0.01324(17) 0.0259(2) -0.00018(14) -0.00125(16) -0.00035(15)
N1 0.0300(8) 0.0371(8) 0.0187(8) 0.0124(6) -0.0086(6) -0.0120(6)
N2 0.0205(7) 0.0369(8) 0.0193(8) 0.0056(6) -0.0066(6) -0.0017(6)
N3 0.0240(7) 0.0354(8) 0.0174(8) 0.0099(6) -0.0072(6) -0.0094(6)
N4 0.0223(7) 0.0167(6) 0.0190(7) 0.0019(5) -0.0004(5) -0.0004(5)
N5 0.0229(7) 0.0211(7) 0.0310(9) 0.0042(5) 0.0072(6) 0.0012(6)
N6 0.0178(6) 0.0160(6) 0.0197(7) -0.0013(5) -0.0017(5) -0.0011(5)
O1 0.0259(6) 0.0200(5) 0.0182(6) 0.0024(4) -0.0107(5) -0.0050(4)
O2 0.0165(5) 0.0167(5) 0.0246(6) -0.0002(4) -0.0049(4) -0.0090(4)
Cl1 0.0391(3) 0.0406(3) 0.0421(3) -0.0165(2) -0.0169(2) 0.0123(2)
Cl2 0.0379(2) 0.01923(19) 0.0385(3) 0.00683(17) 0.0070(2) 0.00076(17)
Cl3 0.0433(3) 0.0266(2) 0.0306(3) -0.00268(18) 0.0086(2) 0.00412(18)
Cl4 0.0337(2) 0.0309(2) 0.0162(2) -0.00357(17) -0.00604(16) 0.00166(16)
Cl5 0.0656(3) 0.0304(2) 0.0305(3) -0.0192(2) -0.0206(2) 0.00231(19)
Cl6 0.02222(18) 0.01805(17) 0.0228(2) -0.00323(14) -0.00211(15) -0.00889(14)
Cl7 0.0439(3) 0.0560(3) 0.0229(3) 0.0071(2) -0.0016(2) -0.0147(2)
Cl8 0.0290(2) 0.0308(2) 0.0368(3) -0.00656(17) 0.00623(19) 0.00727(18)
Cl9 0.02115(19) 0.02224(19) 0.0427(3) -0.00140(15) -0.01133(17) 0.00579(17)
Cl10 0.0251(2) 0.01828(18) 0.0467(3) -0.00222(15) -0.00326(18) -0.01094(17)
C1 0.0202(7) 0.0169(7) 0.0147(8) -0.0025(6) -0.0069(6) -0.0009(6)
C2 0.0224(8) 0.0216(7) 0.0174(8) 0.0016(6) -0.0037(6) -0.0066(6)
C3 0.0178(7) 0.0189(7) 0.0190(8) 0.0027(6) -0.0042(6) -0.0036(6)
C4 0.0174(7) 0.0132(6) 0.0145(8) -0.0041(5) -0.0038(6) 0.0008(5)
C5 0.0251(8) 0.0211(8) 0.0162(8) 0.0047(6) -0.0043(6) -0.0048(6)
C6 0.0211(8) 0.0222(8) 0.0208(9) 0.0066(6) -0.0059(6) -0.0035(6)
C7 0.0164(7) 0.0139(6) 0.0133(8) -0.0024(5) -0.0032(5) -0.0004(5)
C8 0.0200(7) 0.0150(7) 0.0119(8) -0.0039(6) -0.0044(6) -0.0014(5)
C9 0.0189(7) 0.0245(8) 0.0174(8) -0.0037(6) -0.0046(6) -0.0012(6)
C10 0.0239(8) 0.0352(9) 0.0164(9) -0.0136(7) -0.0028(6) 0.0003(7)
C11 0.0388(10) 0.0254(8) 0.0166(9) -0.0172(7) -0.0055(7) 0.0030(6)
C12 0.0350(9) 0.0168(7) 0.0174(9) -0.0040(6) -0.0077(7) 0.0009(6)
C13 0.0215(7) 0.0169(7) 0.0126(8) -0.0027(6) -0.0055(6) -0.0017(6)
C14 0.0201(7) 0.0189(7) 0.0126(8) -0.0013(6) -0.0063(6) -0.0020(6)
C15 0.0244(8) 0.0244(8) 0.0182(9) 0.0038(6) -0.0075(6) -0.0032(6)
C16 0.0183(8) 0.0387(10) 0.0224(9) 0.0050(7) -0.0088(7) -0.0077(7)
C17 0.0175(8) 0.0424(10) 0.0195(9) -0.0079(7) -0.0034(6) -0.0048(7)
C18 0.0222(8) 0.0264(8) 0.0191(9) -0.0072(6) -0.0055(6) 0.0001(6)
C19 0.0176(7) 0.0184(7) 0.0133(8) -0.0015(6) -0.0058(6) -0.0031(6)
C20 0.0171(7) 0.0152(7) 0.0176(8) -0.0017(5) -0.0055(6) -0.0016(6)
C21 0.0460(11) 0.0193(8) 0.0158(9) -0.0090(7) -0.0098(7) 0.0016(6)
C22 0.0439(10) 0.0154(7) 0.0232(9) -0.0078(7) -0.0147(8) 0.0023(6)
C23 0.0158(7) 0.0159(7) 0.0240(9) 0.0000(5) -0.0059(6) -0.0076(6)
C24 0.0207(8) 0.0262(8) 0.0160(8) -0.0069(6) -0.0008(6) -0.0058(6)
C25 0.0199(7) 0.0191(7) 0.0166(8) -0.0071(6) -0.0022(6) -0.0008(6)
C26 0.0611(15) 0.0506(13) 0.0369(14) -0.0091(11) 0.0049(11) -0.0166(10)
C27 0.0679(15) 0.0329(10) 0.0229(11) 0.0093(10) -0.0020(10) 0.0002(8)
C28 0.0393(11) 0.0419(11) 0.0368(12) -0.0033(9) -0.0025(9) -0.0033(9)
C29 0.0476(13) 0.0294(10) 0.0581(16) -0.0063(9) 0.0039(11) -0.0037(10)
C30 0.0528(15) 0.0564(15) 0.0618(18) 0.0257(12) -0.0065(13) 0.0001(13)
C31 0.0363(12) 0.094(2) 0.0495(16) 0.0079(13) -0.0089(11) -0.0206(15)

loop_
_atom_type_symbol
_atom_type_description
_atom_type_scat_dispersion_real
_atom_type_scat_dispersion_imag
_atom_type_scat_source
C C 0.0033 0.0016 'International Tables Vol C Tables 4.2.6.8 and 6.1.1.4'
H H 0.0000 0.0000 'International Tables Vol C Tables 4.2.6.8 and 6.1.1.4'
N N 0.0061 0.0033 'International Tables Vol C Tables 4.2.6.8 and 6.1.1.4'
O O 0.0106 0.0060 'International Tables Vol C Tables 4.2.6.8 and 6.1.1.4'
P P 0.1023 0.0942 'International Tables Vol C Tables 4.2.6.8 and 6.1.1.4'
Cl Cl 0.1484 0.1585 'International Tables Vol C Tables 4.2.6.8 and 6.1.1.4'

loop_
_geom_angle_atom_site_label_1
_geom_angle_atom_site_label_2
_geom_angle_atom_site_label_3
_geom_angle
O1 P1 N3 105.61(7)
O1 P1 N1 111.70(8)
N3 P1 N1 117.55(8)
O1 P1 Cl1 103.31(5)
N3 P1 Cl1 109.39(6)
N1 P1 Cl1 108.33(7)
N1 P2 N2 118.84(8)
N1 P2 Cl2 109.23(6)
N2 P2 Cl2 108.57(6)
N1 P2 Cl3 108.74(7)
N2 P2 Cl3 108.66(6)
Cl2 P2 Cl3 101.39(3)
N3 P3 N2 118.43(8)
N3 P3 Cl4 109.23(6)
N2 P3 Cl4 108.53(6)
N3 P3 Cl5 108.92(6)
N2 P3 Cl5 108.95(6)
Cl4 P3 Cl5 101.45(3)
N6 P4 O2 110.38(7)
N6 P4 N4 117.05(7)
O2 P4 N4 111.06(7)
N6 P4 Cl6 110.05(6)
O2 P4 Cl6 97.83(4)
N4 P4 Cl6 108.75(5)
N4 P5 N5 118.81(8)
N4 P5 Cl8 110.08(5)
N5 P5 Cl8 108.40(6)
N4 P5 Cl7 107.99(6)
N5 P5 Cl7 109.38(7)
Cl8 P5 Cl7 100.66(3)
N6 P6 N5 118.31(7)
N6 P6 Cl9 108.31(6)
N5 P6 Cl9 108.86(6)
N6 P6 Cl10 109.42(5)
N5 P6 Cl10 108.75(6)
Cl9 P6 Cl10 101.95(3)
P2 N1 P1 121.45(10)
P2 N2 P3 120.34(9)
P3 N3 P1 122.15(9)
P5 N4 P4 122.01(9)
P5 N5 P6 120.27(9)
P6 N6 P4 121.88(9)
C1 O1 P1 126.62(10)
C23 O2 P4 114.87(9)
C2 C1 C6 121.55(15)
C2 C1 O1 116.34(14)
C6 C1 O1 122.01(14)
C1 C2 C3 119.20(15)
C1 C2 H2 120.4
C3 C2 H2 120.4
C2 C3 C4 121.27(14)
C2 C3 H3 119.4
C4 C3 H3 119.4
C3 C4 C5 117.98(15)
C3 C4 C7 121.17(13)
C5 C4 C7 120.60(14)
C6 C5 C4 121.43(15)
C6 C5 H5 119.3
C4 C5 H5 119.3
C1 C6 C5 118.58(14)
C1 C6 H6 120.7
C5 C6 H6 120.7
C4 C7 C20 112.84(12)
C4 C7 C8 108.19(12)
C20 C7 C8 113.26(12)
C4 C7 C19 113.55(12)
C20 C7 C19 107.87(12)
C8 C7 C19 100.58(11)
C9 C8 C13 120.56(14)
C9 C8 C7 128.44(14)
C13 C8 C7 110.96(13)
C8 C9 C10 118.66(15)
C8 C9 H9 120.7
C10 C9 H9 120.7
C11 C10 C9 120.69(15)
C11 C10 H10 119.7
C9 C10 H10 119.7
C10 C11 C12 120.90(15)
C10 C11 H11 119.5
C12 C11 H11 119.5
C11 C12 C13 118.47(15)
C11 C12 H12 120.8
C13 C12 H12 120.8
C12 C13 C8 120.68(15)
C12 C13 C14 130.57(15)
C8 C13 C14 108.74(13)
C15 C14 C19 121.20(15)
C15 C14 C13 129.97(15)
C19 C14 C13 108.82(13)
C16 C15 C14 118.23(16)
C16 C15 H15 120.9
C14 C15 H15 120.9
C17 C16 C15 120.83(15)
C17 C16 H16 119.6
C15 C16 H16 119.6
C16 C17 C18 121.07(15)
C16 C17 H17 119.5
C18 C17 H17 119.5
C19 C18 C17 118.40(15)
C19 C18 H18 120.8
C17 C18 H18 120.8
C18 C19 C14 120.27(14)
C18 C19 C7 128.84(14)
C14 C19 C7 110.86(13)
C25 C20 C21 118.60(14)
C25 C20 C7 121.59(13)
C21 C20 C7 119.58(14)
C22 C21 C20 120.78(16)
C22 C21 H21 119.6
C20 C21 H21 119.6
C23 C22 C21 118.75(15)
C23 C22 H22 120.6
C21 C22 H22 120.6
C22 C23 C24 122.45(14)
C22 C23 O2 118.74(14)
C24 C23 O2 118.80(15)
C23 C24 C25 118.06(15)
C23 C24 H24 121.0
C25 C24 H24 121.0
C20 C25 C24 121.28(14)
C20 C25 H25 119.4
C24 C25 H25 119.4
C31 C26 C27 119.7(2)
C31 C26 H26 120.1
C27 C26 H26 120.1
C28 C27 C26 120.7(2)
C28 C27 H27 119.6
C26 C27 H27 119.6
C27 C28 C29 120.1(2)
C27 C28 H28 120.0
C29 C28 H28 120.0
C28 C29 C30 119.2(2)
C28 C29 H29 120.4
C30 C29 H29 120.4
C31 C30 C29 120.3(2)
C31 C30 H30 119.8
C29 C30 H30 119.8
C26 C31 C30 120.0(3)
C26 C31 H31 120.0
C30 C31 H31 120.0

loop_
_geom_bond_atom_site_label_1
_geom_bond_atom_site_label_2
_geom_bond_distance
P1 O1 1.5720(12)
P1 N3 1.5750(15)
P1 N1 1.5864(14)
P1 Cl1 1.9933(6)
P2 N1 1.5735(16)
P2 N2 1.5737(16)
P2 Cl2 1.9844(6)
P2 Cl3 2.0069(6)
P3 N3 1.5731(15)
P3 N2 1.5823(14)
P3 Cl4 1.9866(6)
P3 Cl5 1.9933(6)
P4 N6 1.5826(14)
P4 O2 1.5853(11)
P4 N4 1.5901(14)
P4 Cl6 1.9847(5)
P5 N4 1.5811(13)
P5 N5 1.5819(15)
P5 Cl8 1.9883(6)
P5 Cl7 2.0039(7)
P6 N6 1.5781(13)
P6 N5 1.5865(15)
P6 Cl9 1.9887(6)
P6 Cl10 1.9968(6)
O1 C1 1.4075(19)
O2 C23 1.4239(18)
C1 C2 1.377(2)
C1 C6 1.383(2)
C2 C3 1.381(2)
C2 H2 0.95
C3 C4 1.395(2)
C3 H3 0.95
C4 C5 1.396(2)
C4 C7 1.531(2)
C5 C6 1.388(2)
C5 H5 0.95
C6 H6 0.95
C7 C20 1.533(2)
C7 C8 1.538(2)
C7 C19 1.540(2)
C8 C9 1.386(2)
C8 C13 1.399(2)
C9 C10 1.397(2)
C9 H9 0.95
C10 C11 1.388(3)
C10 H10 0.95
C11 C12 1.391(2)
C11 H11 0.95
C12 C13 1.394(2)
C12 H12 0.95
C13 C14 1.466(2)
C14 C15 1.394(2)
C14 C19 1.399(2)
C15 C16 1.388(2)
C15 H15 0.95
C16 C17 1.387(3)
C16 H16 0.95
C17 C18 1.400(2)
C17 H17 0.95
C18 C19 1.387(2)
C18 H18 0.95
C20 C25 1.385(2)
C20 C21 1.396(2)
C21 C22 1.392(2)
C21 H21 0.95
C22 C23 1.367(3)
C22 H22 0.95
C23 C24 1.381(2)
C24 C25 1.395(2)
C24 H24 0.95
C25 H25 0.95
C26 C31 1.367(4)
C26 C27 1.372(4)
C26 H26 0.95
C27 C28 1.370(3)
C27 H27 0.95
C28 C29 1.372(3)
C28 H28 0.95
C29 C30 1.385(4)
C29 H29 0.95
C30 C31 1.376(4)
C30 H30 0.95
C31 H31 0.95

loop_
_geom_torsion_atom_site_label_1
_geom_torsion_atom_site_label_2
_geom_torsion_atom_site_label_3
_geom_torsion_atom_site_label_4
_geom_torsion
N2 P2 N1 P1 -7.54(16)
Cl2 P2 N1 P1 -132.78(10)
Cl3 P2 N1 P1 117.39(11)
O1 P1 N1 P2 -123.49(11)
N3 P1 N1 P2 -1.19(16)
Cl1 P1 N1 P2 123.37(11)
N1 P2 N2 P3 13.46(15)
Cl2 P2 N2 P3 139.02(9)
Cl3 P2 N2 P3 -111.51(10)
N3 P3 N2 P2 -10.49(15)
Cl4 P3 N2 P2 -135.68(9)
Cl5 P3 N2 P2 114.66(10)
N2 P3 N3 P1 1.48(16)
Cl4 P3 N3 P1 126.34(10)
Cl5 P3 N3 P1 -123.68(10)
O1 P1 N3 P3 129.62(11)
N1 P1 N3 P3 4.25(16)
Cl1 P1 N3 P3 -119.78(10)
N5 P5 N4 P4 -2.41(15)
Cl8 P5 N4 P4 -128.18(9)
Cl7 P5 N4 P4 122.81(9)
N6 P4 N4 P5 3.38(14)
O2 P4 N4 P5 -124.62(10)
Cl6 P4 N4 P5 128.82(9)
N4 P5 N5 P6 7.62(16)
Cl8 P5 N5 P6 134.19(10)
Cl7 P5 N5 P6 -116.93(10)
N6 P6 N5 P5 -13.73(16)
Cl9 P6 N5 P5 -137.85(10)
Cl10 P6 N5 P5 111.85(10)
N5 P6 N6 P4 15.05(14)
Cl9 P6 N6 P4 139.45(8)
Cl10 P6 N6 P4 -110.19(9)
O2 P4 N6 P6 118.50(9)
N4 P4 N6 P6 -9.83(13)
Cl6 P4 N6 P6 -134.63(8)
N3 P1 O1 C1 167.53(13)
N1 P1 O1 C1 -63.57(14)
Cl1 P1 O1 C1 52.67(13)
N6 P4 O2 C23 -56.00(13)
N4 P4 O2 C23 75.53(12)
Cl6 P4 O2 C23 -170.85(10)
P1 O1 C1 C2 -136.26(13)
P1 O1 C1 C6 47.5(2)
C6 C1 C2 C3 0.0(2)
O1 C1 C2 C3 -176.19(14)
C1 C2 C3 C4 0.1(2)
C2 C3 C4 C5 -0.5(2)
C2 C3 C4 C7 173.79(14)
C3 C4 C5 C6 0.7(2)
C7 C4 C5 C6 -173.59(14)
C2 C1 C6 C5 0.2(2)
O1 C1 C6 C5 176.20(14)
C4 C5 C6 C1 -0.6(2)
C3 C4 C7 C20 144.51(14)
C5 C4 C7 C20 -41.39(18)
C3 C4 C7 C8 -89.37(16)
C5 C4 C7 C8 84.72(16)
C3 C4 C7 C19 21.37(19)
C5 C4 C7 C19 -164.54(13)
C4 C7 C8 C9 -59.7(2)
C20 C7 C8 C9 66.2(2)
C19 C7 C8 C9 -178.97(16)
C4 C7 C8 C13 118.15(14)
C20 C7 C8 C13 -115.99(14)
C19 C7 C8 C13 -1.15(16)
C13 C8 C9 C10 0.2(2)
C7 C8 C9 C10 177.82(15)
C8 C9 C10 C11 -1.4(3)
C9 C10 C11 C12 1.7(3)
C10 C11 C12 C13 -0.7(3)
C11 C12 C13 C8 -0.5(2)
C11 C12 C13 C14 -179.58(16)
C9 C8 C13 C12 0.8(2)
C7 C8 C13 C12 -177.25(14)
C9 C8 C13 C14 -179.98(14)
C7 C8 C13 C14 2.00(18)
C12 C13 C14 C15 -3.3(3)
C8 C13 C14 C15 177.53(16)
C12 C13 C14 C19 177.08(17)
C8 C13 C14 C19 -2.08(18)
C19 C14 C15 C16 -0.4(2)
C13 C14 C15 C16 -179.95(16)
C14 C15 C16 C17 0.4(3)
C15 C16 C17 C18 0.1(3)
C16 C17 C18 C19 -0.6(3)
C17 C18 C19 C14 0.6(2)
C17 C18 C19 C7 178.44(16)
C15 C14 C19 C18 -0.2(2)
C13 C14 C19 C18 179.50(14)
C15 C14 C19 C7 -178.32(14)
C13 C14 C19 C7 1.34(18)
C4 C7 C19 C18 66.5(2)
C20 C7 C19 C18 -59.3(2)
C8 C7 C19 C18 -178.12(16)
C4 C7 C19 C14 -115.49(14)
C20 C7 C19 C14 118.68(14)
C8 C7 C19 C14 -0.16(16)
C4 C7 C20 C25 145.05(14)
C8 C7 C20 C25 21.7(2)
C19 C7 C20 C25 -88.70(17)
C4 C7 C20 C21 -40.53(19)
C8 C7 C20 C21 -163.87(15)
C19 C7 C20 C21 85.72(18)
C25 C20 C21 C22 2.4(3)
C7 C20 C21 C22 -172.20(16)
C20 C21 C22 C23 -0.1(3)
C21 C22 C23 C24 -1.8(3)
C21 C22 C23 O2 176.72(15)
P4 O2 C23 C22 -81.44(17)
P4 O2 C23 C24 97.18(15)
C22 C23 C24 C25 1.4(2)
O2 C23 C24 C25 -177.14(13)
C21 C20 C25 C24 -2.8(2)
C7 C20 C25 C24 171.65(14)
C23 C24 C25 C20 1.0(2)
C31 C26 C27 C28 -1.2(4)
C26 C27 C28 C29 0.8(3)
C27 C28 C29 C30 0.3(3)
C28 C29 C30 C31 -0.9(4)
C27 C26 C31 C30 0.6(4)
C29 C30 C31 C26 0.5(4)
